data_4350602
loop_
_publ_author_name
'Friese, Seth J.'
'Kucera, Benjamin E.'
'Que, Jr, Lawrence'
'Tolman, William B.'

_publ_section_title
;
 Self-assembly of the 2-His-1-carboxylate facial triad in mononuclear
 iron(II) and zinc(II) models of metalloenzyme active sites.
;
_journal_issue 20
_journal_name_full 'Inorganic chemistry'
_journal_page_first 8003
_journal_page_last 8005
_journal_paper_doi 10.1021/ic061564s
_journal_volume 45
_journal_year 2006
_chemical_formula_moiety 'C37 H53 Cl N2 O2 Zn, C4 H8 O'
_chemical_formula_sum 'C41 H61 Cl N2 O3 Zn'
_chemical_formula_weight 730.74
_chemical_name_common 06131
_space_group_IT_number 14
_space_group_name_Hall '-P 2ybc'
_space_group_name_H-M_alt 'P 1 21/c 1'
_symmetry_cell_setting monoclinic
_symmetry_space_group_name_H-M 'P 1 21/c 1'
_atom_sites_solution_hydrogens geom
_atom_sites_solution_primary direct
_atom_sites_solution_secondary difmap
_audit_creation_method SHELXL-97
_cell_angle_alpha 90.00
_cell_angle_beta 108.5180(10)
_cell_angle_gamma 90.00
_cell_formula_units_Z 4
_cell_length_a 19.1199(19)
_cell_length_b 11.9913(12)
_cell_length_c 18.1227(18)
_cell_measurement_reflns_used 2738
_cell_measurement_temperature 173(2)
_cell_measurement_theta_max 22.79
_cell_measurement_theta_min 2.28
_cell_volume 3939.9(7)
_computing_cell_refinement 'SAINT, Bruker'
_computing_data_collection 'SMART, Bruker'
_computing_data_reduction 'SAINT, Bruker'
_computing_molecular_graphics 'SHELXTL, Bruker'
_computing_publication_material 'Bruker SHELXTL'
_computing_structure_refinement 'SHELXL-97 (Sheldrick, 1997)'
_computing_structure_solution 'SHELXS-97 (Sheldrick, 1990)'
_diffrn_ambient_temperature 173(2)
_diffrn_measured_fraction_theta_full 0.999
_diffrn_measured_fraction_theta_max 0.999
_diffrn_measurement_device_type 'Bruker SMART Platform CCD'
_diffrn_measurement_method 'area detector, omega scans per phi'
_diffrn_radiation_monochromator graphite
_diffrn_radiation_source 'normal-focus sealed tube'
_diffrn_radiation_type MoK\a
_diffrn_radiation_wavelength 0.71073
_diffrn_reflns_av_R_equivalents 0.0702
_diffrn_reflns_av_sigmaI/netI 0.0639
_diffrn_reflns_limit_h_max 22
_diffrn_reflns_limit_h_min -22
_diffrn_reflns_limit_k_max 14
_diffrn_reflns_limit_k_min -12
_diffrn_reflns_limit_l_max 21
_diffrn_reflns_limit_l_min -21
_diffrn_reflns_number 29390
_diffrn_reflns_theta_full 25.05
_diffrn_reflns_theta_max 25.05
_diffrn_reflns_theta_min 1.12
_exptl_absorpt_coefficient_mu 0.729
_exptl_absorpt_correction_T_max 0.9306
_exptl_absorpt_correction_T_min 0.7591
_exptl_absorpt_correction_type multi-scan
_exptl_absorpt_process_details 'SADABS, R. Blessing, 1995'
_exptl_crystal_colour colorless
_exptl_crystal_density_diffrn 1.232
_exptl_crystal_density_method 'not measured'
_exptl_crystal_description plate
_exptl_crystal_F_000 1568
_exptl_crystal_size_max 0.40
_exptl_crystal_size_mid 0.20
_exptl_crystal_size_min 0.10
_refine_diff_density_max 0.685
_refine_diff_density_min -0.698
_refine_diff_density_rms 0.078
_refine_ls_extinction_method none
_refine_ls_goodness_of_fit_ref 1.055
_refine_ls_hydrogen_treatment riding
_refine_ls_matrix_type full
_refine_ls_number_parameters 463
_refine_ls_number_reflns 6965
_refine_ls_number_restraints 23
_refine_ls_restrained_S_all 1.058
_refine_ls_R_factor_all 0.0943
_refine_ls_R_factor_gt 0.0641
_refine_ls_shift/su_max 0.001
_refine_ls_shift/su_mean 0.000
_refine_ls_structure_factor_coef Fsqd
_refine_ls_weighting_details 'calc w=1/[\s^2^(Fo^2^)+(0.0596P)^2^+7.5739P] where P=(Fo^2^+2Fc^2^)/3'
_refine_ls_weighting_scheme calc
_refine_ls_wR_factor_gt 0.1315
_refine_ls_wR_factor_ref 0.1485
_reflns_number_gt 5175
_reflns_number_total 6965
_reflns_threshold_expression >2sigma(I)
_cod_data_source_file ic061564ssi20060817_032239.cif
_cod_data_source_block 06131
_cod_depositor_comments
;
The following automatic conversions were performed:

data item '_symmetry_cell_setting' value 'Monoclinic' was changed to
'monoclinic' in accordance with the
/home/saulius/struct/COD-crude-data/automatic-downloads/DataCite-retrospective/ACS/depositions/lib/dictionaries/cif_core.dic
dictionary named 'cif_core.dic' version 2.4.2 last updated on
2011-04-26.

Automatic conversion script
Id: cif_fix_values 6909 2019-04-08 15:41:33Z antanas 
;
_cod_original_sg_symbol_H-M P2(1)/c
_cod_database_code 4350602

loop_
_symmetry_equiv_pos_as_xyz
'x, y, z'
'-x, y+1/2, -z+1/2'
'-x, -y, -z'
'x, -y-1/2, z-1/2'

loop_
_atom_site_label
_atom_site_type_symbol
_atom_site_fract_x
_atom_site_fract_y
_atom_site_fract_z
_atom_site_U_iso_or_equiv
_atom_site_adp_type
_atom_site_occupancy
_atom_site_symmetry_multiplicity
_atom_site_calc_flag
_atom_site_refinement_flags
_atom_site_disorder_assembly
_atom_site_disorder_group
Zn1 Zn 0.35625(2) 0.80707(4) 0.17739(3) 0.02070(15) Uani 1 1 d . . .
Cl1 Cl 0.44527(6) 0.70093(10) 0.25504(6) 0.0327(3) Uani 1 1 d . . .
O1 O 0.26402(16) 0.7271(2) 0.12250(17) 0.0290(7) Uani 1 1 d . . .
O2 O 0.26225(16) 0.7241(3) 0.24325(18) 0.0355(8) Uani 1 1 d . . .
N1 N 0.33353(18) 0.9765(3) 0.20090(19) 0.0221(8) Uani 1 1 d . . .
N2 N 0.39927(18) 0.8766(3) 0.09104(19) 0.0238(8) Uani 1 1 d . . .
C1 C 0.2365(2) 0.6955(4) 0.1746(3) 0.0258(9) Uani 1 1 d . . .
C2 C 0.1691(2) 0.6219(4) 0.1509(2) 0.0226(9) Uani 1 1 d . . .
C3 C 0.1017(2) 0.6647(4) 0.1539(2) 0.0270(10) Uani 1 1 d . . .
C4 C 0.0422(2) 0.5925(4) 0.1403(3) 0.0383(12) Uani 1 1 d . . .
H4 H -0.0035 0.6201 0.1428 0.046 Uiso 1 1 calc R . .
C5 C 0.0482(3) 0.4822(4) 0.1233(3) 0.0440(13) Uani 1 1 d . . .
H5 H 0.0072 0.4337 0.1156 0.053 Uiso 1 1 calc R . .
C6 C 0.1133(2) 0.4418(4) 0.1175(3) 0.0343(11) Uani 1 1 d . . .
H6 H 0.1167 0.3656 0.1047 0.041 Uiso 1 1 calc R . .
C7 C 0.1747(2) 0.5112(4) 0.1302(2) 0.0272(10) Uani 1 1 d . . .
C8 C 0.0927(2) 0.7874(4) 0.1643(3) 0.0265(10) Uani 1 1 d . . .
C9 C 0.0795(2) 0.8576(4) 0.0991(3) 0.0305(11) Uani 1 1 d . . .
C10 C 0.0720(2) 0.9716(4) 0.1085(3) 0.0324(11) Uani 1 1 d . . .
H10 H 0.0626 1.0190 0.0644 0.039 Uiso 1 1 calc R . .
C11 C 0.0779(2) 1.0178(4) 0.1794(3) 0.0328(11) Uani 1 1 d . . .
C12 C 0.0897(2) 0.9469(4) 0.2429(3) 0.0328(11) Uani 1 1 d . . .
H12 H 0.0923 0.9779 0.2920 0.039 Uiso 1 1 calc R . .
C13 C 0.0978(2) 0.8335(4) 0.2372(3) 0.0297(11) Uani 1 1 d . . .
C14 C 0.0750(3) 0.8108(4) 0.0200(3) 0.0423(12) Uani 1 1 d . . .
H14A H 0.0377 0.7517 0.0058 0.063 Uiso 1 1 calc R . .
H14B H 0.1231 0.7800 0.0220 0.063 Uiso 1 1 calc R . .
H14C H 0.0614 0.8704 -0.0190 0.063 Uiso 1 1 calc R . .
C15 C 0.0742(3) 1.1429(4) 0.1892(3) 0.0522(15) Uani 1 1 d . . .
H15A H 0.0397 1.1753 0.1419 0.078 Uiso 1 1 calc R . .
H15B H 0.1233 1.1752 0.1983 0.078 Uiso 1 1 calc R . .
H15C H 0.0572 1.1593 0.2337 0.078 Uiso 1 1 calc R . .
C16 C 0.1146(3) 0.7600(5) 0.3081(3) 0.0427(13) Uani 1 1 d . . .
H16A H 0.1091 0.8030 0.3519 0.064 Uiso 1 1 calc R . .
H16B H 0.1654 0.7323 0.3213 0.064 Uiso 1 1 calc R . .
H16C H 0.0804 0.6967 0.2972 0.064 Uiso 1 1 calc R . .
C17 C 0.2414(2) 0.4661(3) 0.1142(2) 0.0250(10) Uani 1 1 d . . .
C18 C 0.3031(2) 0.4258(3) 0.1727(2) 0.0257(10) Uani 1 1 d . . .
C19 C 0.3600(2) 0.3772(4) 0.1514(3) 0.0277(10) Uani 1 1 d . . .
H19 H 0.4020 0.3500 0.1912 0.033 Uiso 1 1 calc R . .
C20 C 0.3579(2) 0.3668(4) 0.0748(3) 0.0304(11) Uani 1 1 d . . .
C21 C 0.2975(2) 0.4107(4) 0.0180(3) 0.0312(11) Uani 1 1 d . . .
H21 H 0.2956 0.4070 -0.0349 0.037 Uiso 1 1 calc R . .
C22 C 0.2397(2) 0.4600(4) 0.0365(2) 0.0290(10) Uani 1 1 d . . .
C23 C 0.3087(3) 0.4384(4) 0.2576(3) 0.0366(12) Uani 1 1 d . . .
H23A H 0.3530 0.4002 0.2902 0.055 Uiso 1 1 calc R . .
H23B H 0.2650 0.4055 0.2662 0.055 Uiso 1 1 calc R . .
H23C H 0.3116 0.5178 0.2712 0.055 Uiso 1 1 calc R . .
C24 C 0.4181(3) 0.3093(4) 0.0525(3) 0.0418(12) Uani 1 1 d . . .
H24A H 0.4517 0.2721 0.0982 0.063 Uiso 1 1 calc R . .
H24B H 0.4456 0.3645 0.0328 0.063 Uiso 1 1 calc R . .
H24C H 0.3964 0.2539 0.0120 0.063 Uiso 1 1 calc R . .
C25 C 0.1763(3) 0.5118(5) -0.0279(3) 0.0440(13) Uani 1 1 d . . .
H25A H 0.1851 0.5024 -0.0780 0.066 Uiso 1 1 calc R . .
H25B H 0.1729 0.5915 -0.0174 0.066 Uiso 1 1 calc R . .
H25C H 0.1300 0.4749 -0.0299 0.066 Uiso 1 1 calc R . .
C26 C 0.3679(3) 1.0467(4) 0.1533(3) 0.0298(10) Uani 1 1 d . . .
H26A H 0.4198 1.0627 0.1839 0.036 Uiso 1 1 calc R . .
H26B H 0.3413 1.1186 0.1410 0.036 Uiso 1 1 calc R . .
C27 C 0.3657(3) 0.9887(4) 0.0776(2) 0.0323(11) Uani 1 1 d . . .
H27A H 0.3137 0.9821 0.0438 0.039 Uiso 1 1 calc R . .
H27B H 0.3922 1.0349 0.0499 0.039 Uiso 1 1 calc R . .
C28 C 0.2517(2) 0.9847(4) 0.1646(3) 0.0297(10) Uani 1 1 d . . .
H28A H 0.2359 1.0615 0.1687 0.045 Uiso 1 1 calc R . .
H28B H 0.2275 0.9345 0.1917 0.045 Uiso 1 1 calc R . .
H28C H 0.2380 0.9633 0.1097 0.045 Uiso 1 1 calc R . .
C29 C 0.3584(3) 1.0156(4) 0.2860(2) 0.0304(11) Uani 1 1 d . . .
C30 C 0.4399(3) 0.9894(4) 0.3224(3) 0.0424(13) Uani 1 1 d . . .
H30A H 0.4490 0.9115 0.3119 0.064 Uiso 1 1 calc R . .
H30B H 0.4544 1.0014 0.3787 0.064 Uiso 1 1 calc R . .
H30C H 0.4689 1.0385 0.3000 0.064 Uiso 1 1 calc R . .
C31 C 0.3157(3) 0.9509(4) 0.3297(3) 0.0449(13) Uani 1 1 d . . .
H31A H 0.3209 0.8707 0.3222 0.067 Uiso 1 1 calc R . .
H31B H 0.2634 0.9715 0.3097 0.067 Uiso 1 1 calc R . .
H31C H 0.3351 0.9687 0.3853 0.067 Uiso 1 1 calc R . .
C32 C 0.3462(3) 1.1407(4) 0.2923(3) 0.0467(14) Uani 1 1 d . . .
H32A H 0.3772 1.1820 0.2678 0.070 Uiso 1 1 calc R . .
H32B H 0.3594 1.1618 0.3472 0.070 Uiso 1 1 calc R . .
H32C H 0.2943 1.1586 0.2658 0.070 Uiso 1 1 calc R . .
C33 C 0.4801(2) 0.8906(4) 0.1311(3) 0.0356(12) Uani 1 1 d . . .
H33A H 0.5008 0.9400 0.1003 0.053 Uiso 1 1 calc R . .
H33B H 0.5045 0.8177 0.1367 0.053 Uiso 1 1 calc R . .
H33C H 0.4882 0.9233 0.1827 0.053 Uiso 1 1 calc R . .
C34 C 0.3847(2) 0.8101(4) 0.0156(2) 0.0323(10) Uani 1 1 d . . .
C35 C 0.4248(3) 0.8597(5) -0.0379(3) 0.0461(14) Uani 1 1 d . . .
H35A H 0.4100 0.9377 -0.0492 0.069 Uiso 1 1 calc R . .
H35B H 0.4117 0.8173 -0.0867 0.069 Uiso 1 1 calc R . .
H35C H 0.4782 0.8557 -0.0121 0.069 Uiso 1 1 calc R . .
C36 C 0.3021(3) 0.8075(5) -0.0293(3) 0.0428(12) Uani 1 1 d . . .
H36A H 0.2747 0.7869 0.0061 0.064 Uiso 1 1 calc R . .
H36B H 0.2926 0.7526 -0.0714 0.064 Uiso 1 1 calc R . .
H36C H 0.2862 0.8814 -0.0514 0.064 Uiso 1 1 calc R . .
C37 C 0.4102(3) 0.6907(4) 0.0368(3) 0.0445(13) Uani 1 1 d . . .
H37A H 0.3829 0.6585 0.0692 0.067 Uiso 1 1 calc R . .
H37B H 0.4631 0.6902 0.0657 0.067 Uiso 1 1 calc R . .
H37C H 0.4010 0.6464 -0.0108 0.067 Uiso 1 1 calc R . .
O3 O 0.1860(6) 0.4492(5) 0.4655(4) 0.090(3) Uani 0.765(13) 1 d PD A 1
C38 C 0.1754(9) 0.3316(8) 0.4751(6) 0.101(5) Uani 0.765(13) 1 d PD A 1
H38A H 0.2222 0.2969 0.5070 0.121 Uiso 0.765(13) 1 calc PR A 1
H38B H 0.1379 0.3201 0.5016 0.121 Uiso 0.765(13) 1 calc PR A 1
C39 C 0.1509(8) 0.2825(9) 0.3986(7) 0.107(4) Uani 0.765(13) 1 d PDU A 1
H39A H 0.1934 0.2498 0.3861 0.129 Uiso 0.765(13) 1 calc PR A 1
H39B H 0.1148 0.2225 0.3964 0.129 Uiso 0.765(13) 1 calc PR A 1
C40 C 0.1181(6) 0.3670(8) 0.3447(5) 0.071(3) Uani 0.765(13) 1 d PD A 1
H40A H 0.0637 0.3631 0.3299 0.085 Uiso 0.765(13) 1 calc PR A 1
H40B H 0.1326 0.3595 0.2971 0.085 Uiso 0.765(13) 1 calc PR A 1
C41 C 0.1462(7) 0.4758(8) 0.3857(6) 0.085(4) Uani 0.765(13) 1 d PD A 1
H41A H 0.1791 0.5133 0.3609 0.102 Uiso 0.765(13) 1 calc PR A 1
H41B H 0.1044 0.5262 0.3829 0.102 Uiso 0.765(13) 1 calc PR A 1
O3' O 0.1578(16) 0.417(2) 0.4725(15) 0.090(3) Uani 0.235(13) 1 d PD A 2
C38' C 0.211(3) 0.335(4) 0.4641(16) 0.101(5) Uani 0.235(13) 1 d PD A 2
H38C H 0.2614 0.3655 0.4834 0.121 Uiso 0.235(13) 1 calc PR A 2
H38D H 0.2087 0.2672 0.4948 0.121 Uiso 0.235(13) 1 calc PR A 2
C39' C 0.192(2) 0.307(3) 0.3837(18) 0.107(4) Uani 0.235(13) 1 d PDU A 2
H39C H 0.2376 0.2970 0.3690 0.129 Uiso 0.235(13) 1 calc PR A 2
H39D H 0.1633 0.2373 0.3722 0.129 Uiso 0.235(13) 1 calc PR A 2
C40' C 0.1506(19) 0.397(3) 0.3425(15) 0.071(3) Uani 0.235(13) 1 d PD A 2
H40C H 0.1096 0.3688 0.2978 0.085 Uiso 0.235(13) 1 calc PR A 2
H40D H 0.1819 0.4462 0.3225 0.085 Uiso 0.235(13) 1 calc PR A 2
C41' C 0.121(2) 0.460(3) 0.3978(19) 0.085(4) Uani 0.235(13) 1 d PD A 2
H41C H 0.1302 0.5406 0.3956 0.102 Uiso 0.235(13) 1 calc PR A 2
H41D H 0.0668 0.4479 0.3844 0.102 Uiso 0.235(13) 1 calc PR A 2

loop_
_atom_site_aniso_label
_atom_site_aniso_U_11
_atom_site_aniso_U_22
_atom_site_aniso_U_33
_atom_site_aniso_U_23
_atom_site_aniso_U_13
_atom_site_aniso_U_12
Zn1 0.0201(3) 0.0208(3) 0.0213(3) 0.0000(2) 0.00673(19) -0.0014(2)
Cl1 0.0283(6) 0.0349(7) 0.0325(6) 0.0050(5) 0.0063(5) 0.0068(5)
O1 0.0280(17) 0.0260(18) 0.0337(17) -0.0016(13) 0.0109(14) -0.0075(13)
O2 0.0280(17) 0.036(2) 0.040(2) -0.0107(15) 0.0064(15) -0.0051(14)
N1 0.0242(19) 0.0197(19) 0.0223(18) -0.0025(15) 0.0075(15) -0.0016(15)
N2 0.0244(19) 0.027(2) 0.0221(18) 0.0004(15) 0.0098(15) -0.0022(15)
C1 0.017(2) 0.024(2) 0.036(3) 0.000(2) 0.0079(19) 0.0077(19)
C2 0.021(2) 0.025(3) 0.021(2) 0.0032(18) 0.0072(18) -0.0032(18)
C3 0.022(2) 0.032(3) 0.025(2) -0.0020(19) 0.0046(18) -0.0039(19)
C4 0.020(2) 0.045(3) 0.049(3) -0.005(2) 0.010(2) -0.004(2)
C5 0.032(3) 0.036(3) 0.066(4) -0.008(3) 0.017(3) -0.016(2)
C6 0.030(3) 0.027(3) 0.044(3) -0.002(2) 0.010(2) -0.008(2)
C7 0.021(2) 0.031(3) 0.028(2) 0.004(2) 0.0053(19) 0.0016(19)
C8 0.016(2) 0.030(3) 0.035(3) -0.005(2) 0.0094(18) 0.0014(18)
C9 0.022(2) 0.034(3) 0.033(3) -0.005(2) 0.006(2) 0.004(2)
C10 0.024(2) 0.035(3) 0.034(3) 0.006(2) 0.004(2) 0.012(2)
C11 0.018(2) 0.037(3) 0.038(3) -0.008(2) 0.001(2) 0.008(2)
C12 0.022(2) 0.042(3) 0.031(3) -0.013(2) 0.0044(19) 0.003(2)
C13 0.018(2) 0.038(3) 0.033(3) -0.001(2) 0.0074(19) -0.0006(19)
C14 0.054(3) 0.038(3) 0.031(3) -0.001(2) 0.009(2) 0.010(3)
C15 0.051(3) 0.041(3) 0.061(4) -0.008(3) 0.012(3) 0.010(3)
C16 0.037(3) 0.055(3) 0.038(3) 0.001(3) 0.014(2) -0.001(3)
C17 0.026(2) 0.017(2) 0.031(2) 0.0011(19) 0.0080(19) -0.0048(18)
C18 0.028(2) 0.020(2) 0.025(2) 0.0008(18) 0.0031(19) 0.0012(19)
C19 0.024(2) 0.023(3) 0.031(2) 0.0034(19) 0.0023(19) -0.0013(19)
C20 0.027(2) 0.024(3) 0.038(3) 0.001(2) 0.008(2) 0.000(2)
C21 0.037(3) 0.033(3) 0.025(2) -0.001(2) 0.012(2) -0.003(2)
C22 0.028(2) 0.028(3) 0.028(2) 0.002(2) 0.004(2) 0.000(2)
C23 0.040(3) 0.035(3) 0.031(3) 0.002(2) 0.006(2) 0.011(2)
C24 0.036(3) 0.049(3) 0.041(3) -0.005(3) 0.013(2) 0.007(3)
C25 0.041(3) 0.053(4) 0.030(3) -0.001(2) 0.001(2) 0.012(3)
C26 0.039(3) 0.019(2) 0.035(3) -0.003(2) 0.016(2) -0.004(2)
C27 0.043(3) 0.030(3) 0.026(2) 0.008(2) 0.014(2) 0.000(2)
C28 0.025(2) 0.030(3) 0.033(3) 0.000(2) 0.007(2) 0.004(2)
C29 0.044(3) 0.026(3) 0.022(2) -0.0054(19) 0.011(2) -0.003(2)
C30 0.042(3) 0.046(3) 0.032(3) -0.010(2) 0.002(2) -0.004(2)
C31 0.064(4) 0.047(3) 0.028(3) -0.005(2) 0.020(3) -0.017(3)
C32 0.072(4) 0.031(3) 0.036(3) -0.004(2) 0.015(3) 0.004(3)
C33 0.027(2) 0.046(3) 0.036(3) 0.001(2) 0.013(2) -0.010(2)
C34 0.034(2) 0.039(3) 0.026(2) -0.003(2) 0.012(2) 0.000(2)
C35 0.063(4) 0.054(3) 0.035(3) -0.002(2) 0.035(3) -0.003(3)
C36 0.040(3) 0.056(3) 0.030(3) -0.012(3) 0.008(2) -0.002(3)
C37 0.053(3) 0.040(3) 0.040(3) -0.005(3) 0.014(2) 0.006(3)
O3 0.118(7) 0.038(4) 0.079(4) -0.006(3) -0.019(4) -0.029(4)
C38 0.178(15) 0.057(6) 0.058(6) 0.009(4) 0.025(7) 0.042(9)
C39 0.127(7) 0.070(5) 0.098(6) -0.001(5) -0.001(5) -0.003(5)
C40 0.061(7) 0.068(7) 0.069(5) -0.009(5) -0.001(5) -0.004(5)
C41 0.094(10) 0.061(6) 0.084(7) 0.007(5) 0.003(6) -0.007(6)
O3' 0.118(7) 0.038(4) 0.079(4) -0.006(3) -0.019(4) -0.029(4)
C38' 0.178(15) 0.057(6) 0.058(6) 0.009(4) 0.025(7) 0.042(9)
C39' 0.127(7) 0.070(5) 0.098(6) -0.001(5) -0.001(5) -0.003(5)
C40' 0.061(7) 0.068(7) 0.069(5) -0.009(5) -0.001(5) -0.004(5)
C41' 0.094(10) 0.061(6) 0.084(7) 0.007(5) 0.003(6) -0.007(6)

loop_
_atom_type_symbol
_atom_type_description
_atom_type_scat_dispersion_real
_atom_type_scat_dispersion_imag
_atom_type_scat_source
C C 0.0033 0.0016 'International Tables Vol C Tables 4.2.6.8 and 6.1.1.4'
H H 0.0000 0.0000 'International Tables Vol C Tables 4.2.6.8 and 6.1.1.4'
N N 0.0061 0.0033 'International Tables Vol C Tables 4.2.6.8 and 6.1.1.4'
O O 0.0106 0.0060 'International Tables Vol C Tables 4.2.6.8 and 6.1.1.4'
Cl Cl 0.1484 0.1585 'International Tables Vol C Tables 4.2.6.8 and 6.1.1.4'
Zn Zn 0.2839 1.4301 'International Tables Vol C Tables 4.2.6.8 and 6.1.1.4'

loop_
_geom_angle_atom_site_label_1
_geom_angle_atom_site_label_2
_geom_angle_atom_site_label_3
_geom_angle
O1 Zn1 N1 110.76(12)
O1 Zn1 N2 107.93(12)
N1 Zn1 N2 85.77(13)
O1 Zn1 Cl1 114.88(9)
N1 Zn1 Cl1 125.19(10)
N2 Zn1 Cl1 106.75(10)
C1 O1 Zn1 106.5(3)
C28 N1 C26 107.4(3)
C28 N1 C29 111.6(3)
C26 N1 C29 110.8(3)
C28 N1 Zn1 102.9(2)
C26 N1 Zn1 105.3(2)
C29 N1 Zn1 118.0(3)
C27 N2 C33 107.8(3)
C27 N2 C34 112.4(3)
C33 N2 C34 111.1(3)
C27 N2 Zn1 103.1(2)
C33 N2 Zn1 105.4(2)
C34 N2 Zn1 116.4(3)
O2 C1 O1 122.6(4)
O2 C1 C2 118.8(4)
O1 C1 C2 118.7(4)
C7 C2 C3 120.6(4)
C7 C2 C1 120.1(4)
C3 C2 C1 119.2(4)
C4 C3 C2 118.4(4)
C4 C3 C8 120.9(4)
C2 C3 C8 120.5(4)
C5 C4 C3 121.4(4)
C5 C4 H4 119.3
C3 C4 H4 119.3
C6 C5 C4 120.0(4)
C6 C5 H5 120.0
C4 C5 H5 120.0
C5 C6 C7 120.9(4)
C5 C6 H6 119.5
C7 C6 H6 119.5
C2 C7 C6 118.6(4)
C2 C7 C17 122.8(4)
C6 C7 C17 118.5(4)
C9 C8 C13 119.6(4)
C9 C8 C3 118.6(4)
C13 C8 C3 121.8(4)
C10 C9 C8 118.9(4)
C10 C9 C14 120.1(4)
C8 C9 C14 120.9(4)
C11 C10 C9 122.1(5)
C11 C10 H10 119.0
C9 C10 H10 119.0
C10 C11 C12 118.2(4)
C10 C11 C15 121.1(5)
C12 C11 C15 120.7(4)
C13 C12 C11 122.3(4)
C13 C12 H12 118.8
C11 C12 H12 118.8
C12 C13 C8 118.9(4)
C12 C13 C16 120.9(4)
C8 C13 C16 120.2(4)
C9 C14 H14A 109.5
C9 C14 H14B 109.5
H14A C14 H14B 109.5
C9 C14 H14C 109.5
H14A C14 H14C 109.5
H14B C14 H14C 109.5
C11 C15 H15A 109.5
C11 C15 H15B 109.5
H15A C15 H15B 109.5
C11 C15 H15C 109.5
H15A C15 H15C 109.5
H15B C15 H15C 109.5
C13 C16 H16A 109.5
C13 C16 H16B 109.5
H16A C16 H16B 109.5
C13 C16 H16C 109.5
H16A C16 H16C 109.5
H16B C16 H16C 109.5
C18 C17 C22 119.2(4)
C18 C17 C7 123.0(4)
C22 C17 C7 117.7(4)
C19 C18 C17 118.7(4)
C19 C18 C23 120.9(4)
C17 C18 C23 120.3(4)
C20 C19 C18 122.7(4)
C20 C19 H19 118.7
C18 C19 H19 118.7
C19 C20 C21 117.6(4)
C19 C20 C24 122.1(4)
C21 C20 C24 120.3(4)
C20 C21 C22 121.7(4)
C20 C21 H21 119.2
C22 C21 H21 119.2
C21 C22 C17 120.0(4)
C21 C22 C25 119.4(4)
C17 C22 C25 120.6(4)
C18 C23 H23A 109.5
C18 C23 H23B 109.5
H23A C23 H23B 109.5
C18 C23 H23C 109.5
H23A C23 H23C 109.5
H23B C23 H23C 109.5
C20 C24 H24A 109.5
C20 C24 H24B 109.5
H24A C24 H24B 109.5
C20 C24 H24C 109.5
H24A C24 H24C 109.5
H24B C24 H24C 109.5
C22 C25 H25A 109.5
C22 C25 H25B 109.5
H25A C25 H25B 109.5
C22 C25 H25C 109.5
H25A C25 H25C 109.5
H25B C25 H25C 109.5
N1 C26 C27 111.7(3)
N1 C26 H26A 109.3
C27 C26 H26A 109.3
N1 C26 H26B 109.3
C27 C26 H26B 109.3
H26A C26 H26B 107.9
N2 C27 C26 112.3(3)
N2 C27 H27A 109.1
C26 C27 H27A 109.1
N2 C27 H27B 109.1
C26 C27 H27B 109.1
H27A C27 H27B 107.9
N1 C28 H28A 109.5
N1 C28 H28B 109.5
H28A C28 H28B 109.5
N1 C28 H28C 109.5
H28A C28 H28C 109.5
H28B C28 H28C 109.5
C30 C29 C31 108.4(4)
C30 C29 C32 109.3(4)
C31 C29 C32 110.0(4)
C30 C29 N1 108.7(4)
C31 C29 N1 108.7(4)
C32 C29 N1 111.6(4)
C29 C30 H30A 109.5
C29 C30 H30B 109.5
H30A C30 H30B 109.5
C29 C30 H30C 109.5
H30A C30 H30C 109.5
H30B C30 H30C 109.5
C29 C31 H31A 109.5
C29 C31 H31B 109.5
H31A C31 H31B 109.5
C29 C31 H31C 109.5
H31A C31 H31C 109.5
H31B C31 H31C 109.5
C29 C32 H32A 109.5
C29 C32 H32B 109.5
H32A C32 H32B 109.5
C29 C32 H32C 109.5
H32A C32 H32C 109.5
H32B C32 H32C 109.5
N2 C33 H33A 109.5
N2 C33 H33B 109.5
H33A C33 H33B 109.5
N2 C33 H33C 109.5
H33A C33 H33C 109.5
H33B C33 H33C 109.5
C37 C34 C36 108.0(4)
C37 C34 N2 108.1(4)
C36 C34 N2 110.5(3)
C37 C34 C35 109.9(4)
C36 C34 C35 108.1(4)
N2 C34 C35 112.2(4)
C34 C35 H35A 109.5
C34 C35 H35B 109.5
H35A C35 H35B 109.5
C34 C35 H35C 109.5
H35A C35 H35C 109.5
H35B C35 H35C 109.5
C34 C36 H36A 109.5
C34 C36 H36B 109.5
H36A C36 H36B 109.5
C34 C36 H36C 109.5
H36A C36 H36C 109.5
H36B C36 H36C 109.5
C34 C37 H37A 109.5
C34 C37 H37B 109.5
H37A C37 H37B 109.5
C34 C37 H37C 109.5
H37A C37 H37C 109.5
H37B C37 H37C 109.5
C41 O3 C38 106.7(7)
C39 C38 O3 107.3(7)
C39 C38 H38A 110.3
O3 C38 H38A 110.3
C39 C38 H38B 110.3
O3 C38 H38B 110.3
H38A C38 H38B 108.5
C40 C39 C38 108.1(9)
C40 C39 H39A 110.1
C38 C39 H39A 110.1
C40 C39 H39B 110.1
C38 C39 H39B 110.1
H39A C39 H39B 108.4
C39 C40 C41 105.7(7)
C39 C40 H40A 110.6
C41 C40 H40A 110.6
C39 C40 H40B 110.6
C41 C40 H40B 110.6
H40A C40 H40B 108.7
O3 C41 C40 107.1(7)
O3 C41 H41A 110.3
C40 C41 H41A 110.3
O3 C41 H41B 110.3
C40 C41 H41B 110.3
H41A C41 H41B 108.5
C41' O3' C38' 107.5(17)
C39' C38' O3' 108.1(18)
C39' C38' H38C 110.1
O3' C38' H38C 110.1
C39' C38' H38D 110.1
O3' C38' H38D 110.1
H38C C38' H38D 108.4
C40' C39' C38' 106.2(18)
C40' C39' H39C 110.5
C38' C39' H39C 110.5
C40' C39' H39D 110.5
C38' C39' H39D 110.5
H39C C39' H39D 108.7
C39' C40' C41' 107.6(18)
C39' C40' H40C 110.2
C41' C40' H40C 110.2
C39' C40' H40D 110.2
C41' C40' H40D 110.2
H40C C40' H40D 108.5
O3' C41' C40' 106.0(16)
O3' C41' H41C 110.5
C40' C41' H41C 110.5
O3' C41' H41D 110.5
C40' C41' H41D 110.5
H41C C41' H41D 108.7

loop_
_geom_bond_atom_site_label_1
_geom_bond_atom_site_label_2
_geom_bond_distance
Zn1 O1 1.976(3)
Zn1 N1 2.149(3)
Zn1 N2 2.153(3)
Zn1 Cl1 2.2306(12)
O1 C1 1.275(5)
O2 C1 1.233(5)
N1 C28 1.496(5)
N1 C26 1.499(5)
N1 C29 1.536(5)
N2 C27 1.476(6)
N2 C33 1.495(5)
N2 C34 1.530(5)
C1 C2 1.508(6)
C2 C7 1.394(6)
C2 C3 1.403(6)
C3 C4 1.387(6)
C3 C8 1.500(6)
C4 C5 1.371(7)
C4 H4 0.9500
C5 C6 1.371(7)
C5 H5 0.9500
C6 C7 1.397(6)
C6 H6 0.9500
C7 C17 1.494(6)
C8 C9 1.407(6)
C8 C13 1.407(6)
C9 C10 1.391(6)
C9 C14 1.517(6)
C10 C11 1.372(6)
C10 H10 0.9500
C11 C12 1.390(7)
C11 C15 1.515(7)
C12 C13 1.376(6)
C12 H12 0.9500
C13 C16 1.506(6)
C14 H14A 0.9800
C14 H14B 0.9800
C14 H14C 0.9800
C15 H15A 0.9800
C15 H15B 0.9800
C15 H15C 0.9800
C16 H16A 0.9800
C16 H16B 0.9800
C16 H16C 0.9800
C17 C18 1.398(6)
C17 C22 1.401(6)
C18 C19 1.392(6)
C18 C23 1.516(6)
C19 C20 1.382(6)
C19 H19 0.9500
C20 C21 1.384(6)
C20 C24 1.504(6)
C21 C22 1.385(6)
C21 H21 0.9500
C22 C25 1.523(6)
C23 H23A 0.9800
C23 H23B 0.9800
C23 H23C 0.9800
C24 H24A 0.9800
C24 H24B 0.9800
C24 H24C 0.9800
C25 H25A 0.9800
C25 H25B 0.9800
C25 H25C 0.9800
C26 C27 1.526(6)
C26 H26A 0.9900
C26 H26B 0.9900
C27 H27A 0.9900
C27 H27B 0.9900
C28 H28A 0.9800
C28 H28B 0.9800
C28 H28C 0.9800
C29 C30 1.519(7)
C29 C31 1.519(6)
C29 C32 1.528(7)
C30 H30A 0.9800
C30 H30B 0.9800
C30 H30C 0.9800
C31 H31A 0.9800
C31 H31B 0.9800
C31 H31C 0.9800
C32 H32A 0.9800
C32 H32B 0.9800
C32 H32C 0.9800
C33 H33A 0.9800
C33 H33B 0.9800
C33 H33C 0.9800
C34 C37 1.522(7)
C34 C36 1.530(6)
C34 C35 1.533(6)
C35 H35A 0.9800
C35 H35B 0.9800
C35 H35C 0.9800
C36 H36A 0.9800
C36 H36B 0.9800
C36 H36C 0.9800
C37 H37A 0.9800
C37 H37B 0.9800
C37 H37C 0.9800
O3 C41 1.440(8)
O3 C38 1.444(8)
C38 C39 1.442(12)
C38 H38A 0.9900
C38 H38B 0.9900
C39 C40 1.408(11)
C39 H39A 0.9900
C39 H39B 0.9900
C40 C41 1.513(12)
C40 H40A 0.9900
C40 H40B 0.9900
C41 H41A 0.9900
C41 H41B 0.9900
O3' C41' 1.409(18)
O3' C38' 1.46(2)
C38' C39' 1.426(19)
C38' H38C 0.9900
C38' H38D 0.9900
C39' C40' 1.403(19)
C39' H39C 0.9900
C39' H39D 0.9900
C40' C41' 1.50(2)
C40' H40C 0.9900
C40' H40D 0.9900
C41' H41C 0.9900
C41' H41D 0.9900

loop_
_geom_torsion_atom_site_label_1
_geom_torsion_atom_site_label_2
_geom_torsion_atom_site_label_3
_geom_torsion_atom_site_label_4
_geom_torsion
N1 Zn1 O1 C1 -82.1(3)
N2 Zn1 O1 C1 -174.3(3)
Cl1 Zn1 O1 C1 66.7(3)
O1 Zn1 N1 C28 -2.1(3)
N2 Zn1 N1 C28 105.5(2)
Cl1 Zn1 N1 C28 -147.0(2)
O1 Zn1 N1 C26 -114.5(3)
N2 Zn1 N1 C26 -6.9(3)
Cl1 Zn1 N1 C26 100.6(2)
O1 Zn1 N1 C29 121.4(3)
N2 Zn1 N1 C29 -131.1(3)
Cl1 Zn1 N1 C29 -23.5(3)
O1 Zn1 N2 C27 91.1(3)
N1 Zn1 N2 C27 -19.4(3)
Cl1 Zn1 N2 C27 -144.9(2)
O1 Zn1 N2 C33 -156.0(3)
N1 Zn1 N2 C33 93.6(3)
Cl1 Zn1 N2 C33 -32.0(3)
O1 Zn1 N2 C34 -32.4(3)
N1 Zn1 N2 C34 -142.8(3)
Cl1 Zn1 N2 C34 91.6(3)
Zn1 O1 C1 O2 7.0(5)
Zn1 O1 C1 C2 -174.1(3)
O2 C1 C2 C7 -109.7(5)
O1 C1 C2 C7 71.3(5)
O2 C1 C2 C3 67.1(5)
O1 C1 C2 C3 -111.9(4)
C7 C2 C3 C4 3.8(6)
C1 C2 C3 C4 -173.0(4)
C7 C2 C3 C8 -170.7(4)
C1 C2 C3 C8 12.5(6)
C2 C3 C4 C5 -0.8(7)
C8 C3 C4 C5 173.7(5)
C3 C4 C5 C6 -1.7(8)
C4 C5 C6 C7 1.3(8)
C3 C2 C7 C6 -4.2(6)
C1 C2 C7 C6 172.5(4)
C3 C2 C7 C17 170.3(4)
C1 C2 C7 C17 -12.9(6)
C5 C6 C7 C2 1.7(7)
C5 C6 C7 C17 -173.1(4)
C4 C3 C8 C9 -94.6(5)
C2 C3 C8 C9 79.8(5)
C4 C3 C8 C13 86.1(5)
C2 C3 C8 C13 -99.6(5)
C13 C8 C9 C10 0.2(6)
C3 C8 C9 C10 -179.2(4)
C13 C8 C9 C14 178.9(4)
C3 C8 C9 C14 -0.5(6)
C8 C9 C10 C11 0.6(7)
C14 C9 C10 C11 -178.0(4)
C9 C10 C11 C12 -1.7(7)
C9 C10 C11 C15 176.2(4)
C10 C11 C12 C13 1.9(7)
C15 C11 C12 C13 -176.0(4)
C11 C12 C13 C8 -1.1(6)
C11 C12 C13 C16 176.7(4)
C9 C8 C13 C12 0.0(6)
C3 C8 C13 C12 179.4(4)
C9 C8 C13 C16 -177.8(4)
C3 C8 C13 C16 1.5(6)
C2 C7 C17 C18 85.9(6)
C6 C7 C17 C18 -99.6(5)
C2 C7 C17 C22 -97.0(5)
C6 C7 C17 C22 77.6(5)
C22 C17 C18 C19 -2.3(6)
C7 C17 C18 C19 174.9(4)
C22 C17 C18 C23 175.8(4)
C7 C17 C18 C23 -7.0(6)
C17 C18 C19 C20 -0.2(7)
C23 C18 C19 C20 -178.3(4)
C18 C19 C20 C21 2.4(7)
C18 C19 C20 C24 -177.1(4)
C19 C20 C21 C22 -2.3(7)
C24 C20 C21 C22 177.3(4)
C20 C21 C22 C17 -0.1(7)
C20 C21 C22 C25 177.2(4)
C18 C17 C22 C21 2.4(6)
C7 C17 C22 C21 -174.9(4)
C18 C17 C22 C25 -174.9(4)
C7 C17 C22 C25 7.8(6)
C28 N1 C26 C27 -76.8(4)
C29 N1 C26 C27 161.0(4)
Zn1 N1 C26 C27 32.4(4)
C33 N2 C27 C26 -67.7(4)
C34 N2 C27 C26 169.6(4)
Zn1 N2 C27 C26 43.4(4)
N1 C26 C27 N2 -54.5(5)
C28 N1 C29 C30 171.9(4)
C26 N1 C29 C30 -68.5(5)
Zn1 N1 C29 C30 52.9(4)
C28 N1 C29 C31 54.0(5)
C26 N1 C29 C31 173.7(4)
Zn1 N1 C29 C31 -64.9(4)
C28 N1 C29 C32 -67.5(5)
C26 N1 C29 C32 52.1(5)
Zn1 N1 C29 C32 173.5(3)
C27 N2 C34 C37 -170.8(4)
C33 N2 C34 C37 68.3(4)
Zn1 N2 C34 C37 -52.3(4)
C27 N2 C34 C36 -52.8(5)
C33 N2 C34 C36 -173.7(4)
Zn1 N2 C34 C36 65.7(4)
C27 N2 C34 C35 67.9(5)
C33 N2 C34 C35 -53.0(5)
Zn1 N2 C34 C35 -173.6(3)
C41 O3 C38 C39 18.2(14)
O3 C38 C39 C40 -23.8(16)
C38 C39 C40 C41 19.3(15)
C38 O3 C41 C40 -6.4(12)
C39 C40 C41 O3 -7.9(13)
C41' O3' C38' C39' -15(5)
O3' C38' C39' C40' 22(5)
C38' C39' C40' C41' -20(5)
C38' O3' C41' C40' 2(5)
C39' C40' C41' O3' 11(5)
